data_7021547
loop_
_publ_author_name
'Czerwieniec, Rafa\/l'
'Kowalski, Konrad'
'Yersin, Hartmut'

_publ_section_title
;
 Highly efficient thermally activated fluorescence of a new rigid Cu(i)
 complex [Cu(dmp)(phanephos)](+).
;
_journal_issue 27
_journal_name_full 'Dalton transactions (Cambridge, England : 2003)'
_journal_page_first 9826
_journal_page_last 9830
_journal_paper_doi 10.1039/c3dt51006a
_journal_volume 42
_journal_year 2013
_chemical_absolute_configuration ad
_chemical_compound_source 'see text'
_chemical_formula_moiety 'C54 H46 Cu N2 P2, C4 H8 O2, F6 P'
_chemical_formula_sum 'C58 H54 Cu F6 N2 O2 P3'
_chemical_formula_weight 1081.49
_chemical_name_systematic ?
_space_group_IT_number 19
_symmetry_cell_setting orthorhombic
_symmetry_Int_Tables_number 19
_symmetry_space_group_name_Hall 'P 2ac 2ab'
_symmetry_space_group_name_H-M 'P 21 21 21'
_atom_sites_solution_hydrogens geom
_atom_sites_solution_primary direct
_atom_sites_solution_secondary difmap
_cell_angle_alpha 90
_cell_angle_beta 90
_cell_angle_gamma 90
_cell_formula_units_Z 4
_cell_length_a 16.5204(4)
_cell_length_b 17.5982(3)
_cell_length_c 18.7370(3)
_cell_measurement_reflns_used 10303
_cell_measurement_temperature 297
_cell_measurement_theta_max 63.4135
_cell_measurement_theta_min 3.4426
_cell_volume 5447.39(18)
_computing_cell_refinement
;
CrysAlisPro, Agilent Technologies,
Version 1.171.35.11 (release 16-05-2011 CrysAlis171 .NET)
;
_computing_data_collection
;
CrysAlisPro, Agilent Technologies,
Version 1.171.35.11 (release 16-05-2011 CrysAlis171 .NET)
;
_computing_data_reduction
;
CrysAlisPro, Agilent Technologies,
Version 1.171.35.11 (release 16-05-2011 CrysAlis171 .NET)
;
_computing_molecular_graphics 'PLATON (Spek, 1990)'
_computing_publication_material 'PLATON (Spek, 2003)'
_computing_structure_refinement 'SHELXL-97 (Sheldrick, 2008)'
_computing_structure_solution 'SIR-97 (Altomare, 1999)'
_diffrn_ambient_temperature 297
_diffrn_detector_area_resol_mean 10.5431
_diffrn_measured_fraction_theta_full 0.961
_diffrn_measured_fraction_theta_max 0.961
_diffrn_measurement_device_type 'Xcalibur, Ruby, Gemini ultra'
_diffrn_measurement_method '\w scans'
_diffrn_radiation_monochromator mirror
_diffrn_radiation_probe x-ray
_diffrn_radiation_source 'Enhance Ultra (Cu) X-ray Source'
_diffrn_radiation_type CuK\a
_diffrn_radiation_wavelength 1.54184
_diffrn_reflns_av_R_equivalents 0.0445
_diffrn_reflns_av_sigmaI/netI 0.0421
_diffrn_reflns_limit_h_max 19
_diffrn_reflns_limit_h_min -18
_diffrn_reflns_limit_k_max 19
_diffrn_reflns_limit_k_min -18
_diffrn_reflns_limit_l_max 21
_diffrn_reflns_limit_l_min -20
_diffrn_reflns_number 22288
_diffrn_reflns_reduction_process
;
;
_diffrn_reflns_theta_full 63.51
_diffrn_reflns_theta_max 63.51
_diffrn_reflns_theta_min 3.45
_exptl_absorpt_coefficient_mu 1.931
_exptl_absorpt_correction_T_max 0.822
_exptl_absorpt_correction_T_min 0.705
_exptl_absorpt_correction_type analytical
_exptl_absorpt_process_details
;
CrysAlisPro, Oxford Diffraction Ltd.,
Version 1.171.33.55 (release 05-01-2010 CrysAlis171 .NET)
Analytical numeric absorption correction using a multifaceted crystal
model based on expressions derived by R.C. Clark & J.S. Reid.
(Clark, R. C. & Reid, J. S. (1995). Acta Cryst. A51, 887-897)
;
_exptl_crystal_colour 'faint yellow'
_exptl_crystal_density_diffrn 1.319
_exptl_crystal_density_method 'Not Measured'
_exptl_crystal_description prism
_exptl_crystal_F_000 2240
_exptl_crystal_size_max 0.3145
_exptl_crystal_size_mid 0.1752
_exptl_crystal_size_min 0.1534
_refine_diff_density_max 0.310
_refine_diff_density_min -0.268
_refine_diff_density_rms 0.047
_refine_ls_abs_structure_details 'Flack H.D. (1983), Acta Cryst. A39, 876-881'
_refine_ls_abs_structure_Flack -0.02(2)
_refine_ls_extinction_method none
_refine_ls_goodness_of_fit_ref 1.026
_refine_ls_hydrogen_treatment constr
_refine_ls_matrix_type full
_refine_ls_number_parameters 670
_refine_ls_number_reflns 8045
_refine_ls_number_restraints 0
_refine_ls_restrained_S_all 1.026
_refine_ls_R_factor_all 0.0526
_refine_ls_R_factor_gt 0.0457
_refine_ls_shift/su_max 0.001
_refine_ls_shift/su_mean 0.000
_refine_ls_structure_factor_coef Fsqd
_refine_ls_weighting_details 'calc w=1/[\s^2^(Fo^2^)+(0.0781P)^2^+0.5096P] where P=(Fo^2^+2Fc^2^)/3'
_refine_ls_weighting_scheme calc
_refine_ls_wR_factor_gt 0.1190
_refine_ls_wR_factor_ref 0.1275
_reflns_number_gt 7179
_reflns_number_total 8045
_reflns_threshold_expression I>2\s(I)
_cod_data_source_file c3dt51006a.txt
_cod_data_source_block l042
_cod_depositor_comments
;
The following automatic conversions were performed:

'_symmetry_cell_setting' value 'Orthorhombic' changed to
'orthorhombic' according to
/home/saulius/struct/CIF-dictionaries/cif_core.dic dictionary named
'cif_core.dic' version 2.4.2 from 2011-04-26.

Automatic conversion script
Id: cif_fix_values 1891 2012-01-12 08:04:46Z andrius 
;
_cod_original_cell_volume 5447.40(18)
_cod_database_code 7021547

loop_
_symmetry_equiv_pos_site_id
_symmetry_equiv_pos_as_xyz
1 x,y,z
2 1/2-x,-y,1/2+z
3 1/2+x,1/2-y,-z
4 -x,1/2+y,1/2-z

loop_
_atom_site_aniso_label
_atom_site_aniso_U_11
_atom_site_aniso_U_22
_atom_site_aniso_U_33
_atom_site_aniso_U_23
_atom_site_aniso_U_13
_atom_site_aniso_U_12
Cu1 0.0618(3) 0.0436(3) 0.0542(3) 0.0088(2) -0.0067(2) -0.0050(2)
P1 0.0678(5) 0.0421(5) 0.0503(5) 0.0037(4) -0.0060(4) -0.0017(4)
P2 0.0568(5) 0.0460(5) 0.0531(5) 0.0042(4) -0.0037(4) 0.0000(4)
N1 0.0605(17) 0.0435(17) 0.0537(17) 0.0048(14) -0.0015(14) 0.0036(14)
N2 0.0677(19) 0.0440(17) 0.0623(19) 0.0042(15) 0.0096(16) -0.0064(15)
C1 0.058(2) 0.062(3) 0.069(3) 0.003(2) -0.0048(19) 0.003(2)
C2 0.068(2) 0.091(4) 0.076(3) 0.002(3) -0.013(2) 0.003(2)
C3 0.084(3) 0.090(4) 0.064(3) 0.013(3) -0.012(2) 0.016(3)
C4 0.083(3) 0.065(3) 0.046(2) 0.005(2) 0.007(2) 0.023(2)
C5 0.065(2) 0.041(2) 0.047(2) 0.0013(17) 0.0080(17) 0.0109(17)
C6 0.100(3) 0.068(3) 0.054(2) 0.016(2) 0.012(2) 0.026(3)
C7 0.118(4) 0.059(3) 0.064(3) 0.020(2) 0.026(3) 0.020(3)
C8 0.086(3) 0.049(2) 0.063(3) 0.002(2) 0.022(2) 0.005(2)
C9 0.075(2) 0.0354(18) 0.052(2) 0.0028(16) 0.0191(19) 0.0046(18)
C10 0.110(4) 0.060(3) 0.094(4) 0.011(3) 0.024(3) -0.017(3)
C11 0.101(4) 0.077(3) 0.099(4) 0.008(3) 0.003(3) -0.040(3)
C12 0.074(3) 0.067(3) 0.083(3) 0.001(2) 0.002(2) -0.020(2)
C13 0.065(2) 0.069(3) 0.101(4) 0.013(3) -0.015(2) -0.014(2)
C14 0.081(3) 0.101(4) 0.098(4) 0.008(3) -0.014(3) -0.036(3)
C15 0.076(2) 0.047(2) 0.056(2) -0.0002(19) -0.003(2) -0.0019(18)
C16 0.075(3) 0.094(4) 0.065(3) 0.009(3) -0.001(2) 0.004(3)
C17 0.074(3) 0.133(5) 0.107(5) 0.015(4) -0.009(3) 0.007(3)
C18 0.083(3) 0.103(4) 0.128(6) 0.016(4) 0.019(4) 0.008(3)
C19 0.100(4) 0.103(4) 0.086(4) 0.014(3) 0.024(3) 0.018(3)
C20 0.092(3) 0.070(3) 0.068(3) -0.001(2) 0.000(2) 0.006(3)
C21 0.071(2) 0.042(2) 0.069(3) -0.0051(19) -0.002(2) 0.0028(19)
C22 0.102(3) 0.048(2) 0.072(3) 0.003(2) -0.009(3) 0.004(2)
C23 0.123(4) 0.042(2) 0.105(4) 0.001(3) -0.005(4) -0.001(3)
C24 0.104(4) 0.053(3) 0.122(5) -0.019(3) -0.001(4) -0.014(3)
C25 0.104(4) 0.066(3) 0.089(4) -0.016(3) -0.020(3) -0.011(3)
C26 0.096(3) 0.056(3) 0.063(3) 0.000(2) -0.011(2) -0.006(2)
C27 0.061(2) 0.078(3) 0.056(2) 0.005(2) 0.0023(18) 0.005(2)
C28 0.086(3) 0.106(4) 0.090(4) -0.011(3) 0.002(3) 0.028(3)
C29 0.081(4) 0.182(8) 0.099(4) -0.019(5) 0.003(3) 0.055(5)
C30 0.063(3) 0.245(10) 0.078(4) 0.044(5) 0.010(3) 0.027(5)
C31 0.066(3) 0.170(7) 0.121(5) 0.050(5) 0.008(3) -0.008(4)
C32 0.072(3) 0.109(4) 0.103(4) 0.031(3) -0.002(3) -0.004(3)
C33 0.064(2) 0.055(2) 0.054(2) -0.0016(18) -0.0025(19) 0.0030(19)
C34 0.084(3) 0.066(3) 0.062(3) 0.011(2) -0.003(2) -0.010(2)
C35 0.116(4) 0.087(4) 0.058(3) 0.009(3) -0.015(3) -0.009(3)
C36 0.149(5) 0.093(4) 0.063(3) -0.006(3) -0.037(3) -0.017(4)
C37 0.138(5) 0.067(3) 0.078(3) -0.003(3) -0.028(3) -0.027(3)
C38 0.099(3) 0.053(3) 0.066(3) 0.006(2) -0.014(2) -0.009(2)
C39 0.084(2) 0.044(2) 0.045(2) -0.0023(16) -0.011(2) -0.003(2)
C40 0.080(3) 0.048(2) 0.064(3) -0.001(2) -0.019(2) 0.000(2)
C41 0.104(3) 0.049(2) 0.078(3) -0.002(2) -0.039(3) 0.003(2)
C42 0.161(6) 0.055(3) 0.069(3) 0.009(3) -0.044(4) 0.014(3)
C43 0.154(5) 0.063(3) 0.047(2) 0.009(2) -0.011(3) -0.001(3)
C44 0.107(3) 0.044(2) 0.046(2) -0.0006(18) 0.002(2) -0.005(2)
C45 0.106(3) 0.059(3) 0.076(3) 0.003(2) 0.026(3) -0.013(3)
C46 0.109(3) 0.060(3) 0.061(3) 0.005(2) 0.013(3) -0.022(3)
C47 0.073(2) 0.041(2) 0.051(2) 0.0020(17) -0.0071(19) 0.0013(18)
C48 0.073(2) 0.044(2) 0.052(2) 0.0010(18) -0.0040(18) -0.0047(18)
C49 0.103(3) 0.044(2) 0.053(2) 0.0035(19) 0.001(2) -0.019(2)
C50 0.133(4) 0.045(2) 0.058(2) 0.0099(19) -0.004(3) -0.004(3)
C51 0.122(4) 0.054(3) 0.069(3) 0.009(2) -0.017(3) 0.019(3)
C52 0.087(3) 0.052(2) 0.062(3) 0.001(2) -0.011(2) 0.011(2)
C53 0.079(3) 0.096(4) 0.089(4) 0.008(3) -0.023(3) 0.012(3)
C54 0.099(4) 0.077(3) 0.120(5) -0.008(3) -0.052(3) 0.013(3)
O1 0.139(4) 0.180(5) 0.098(3) 0.025(4) 0.013(3) -0.028(4)
O2 0.149(4) 0.236(7) 0.103(4) -0.006(5) 0.031(3) -0.009(4)
C55 0.49(3) 0.38(3) 0.197(14) -0.076(15) 0.142(17) -0.28(2)
C56 0.154(7) 0.167(8) 0.124(7) 0.016(6) 0.038(6) -0.031(6)
C57 0.092(4) 0.153(7) 0.103(6) 0.021(5) -0.009(4) 0.032(5)
C58 0.173(7) 0.172(8) 0.150(8) 0.069(7) -0.030(6) -0.040(7)
P3 0.0993(9) 0.0678(8) 0.1093(11) 0.0110(8) -0.0247(9) 0.0041(7)
F1 0.452(14) 0.095(3) 0.378(13) 0.043(5) -0.239(12) -0.109(6)
F2 0.195(5) 0.160(4) 0.178(4) -0.001(4) 0.002(4) -0.076(4)
F3 0.138(4) 0.199(6) 0.279(8) -0.015(6) 0.010(4) 0.030(4)
F4 0.342(10) 0.178(5) 0.195(6) 0.012(5) -0.154(7) 0.029(6)
F5 0.274(13) 0.188(11) 0.175(9) 0.014(8) 0.115(10) 0.119(10)
F7 0.237(14) 0.098(5) 0.276(19) 0.059(8) -0.194(15) -0.023(7)
F6 0.282(18) 0.085(7) 0.103(8) 0.021(6) 0.100(9) -0.002(9)
F8 0.250(17) 0.120(10) 0.108(8) 0.026(7) 0.039(10) -0.022(9)

loop_
_atom_site_label
_atom_site_type_symbol
_atom_site_thermal_displace_type
_atom_site_fract_x
_atom_site_fract_y
_atom_site_fract_z
_atom_site_occupancy
_atom_site_U_iso_or_equiv
_atom_site_calc_flag
_atom_site_refinement_flags
Cu1 Cu Uani -0.12375(3) -0.04913(3) -0.18407(3) 1.000 0.0532(2) . .
P1 P Uani -0.08060(6) -0.06865(5) -0.29959(5) 1.000 0.0534(3) . .
P2 P Uani -0.18556(6) 0.06665(5) -0.16248(5) 1.000 0.0520(3) . .
N1 N Uani -0.04214(18) -0.07397(18) -0.10024(17) 1.000 0.0526(10) . .
N2 N Uani -0.1802(2) -0.14617(18) -0.14116(19) 1.000 0.0580(11) . .
C1 C Uani 0.0244(2) -0.0387(3) -0.0799(2) 1.000 0.0630(16) . .
C2 C Uani 0.0683(3) -0.0610(3) -0.0192(3) 1.000 0.0783(18) . .
C3 C Uani 0.0450(3) -0.1223(3) 0.0178(3) 1.000 0.0793(19) . .
C4 C Uani -0.0239(3) -0.1629(3) -0.0034(2) 1.000 0.0647(16) . .
C5 C Uani -0.0662(2) -0.1362(2) -0.0618(2) 1.000 0.0510(12) . .
C6 C Uani -0.0499(3) -0.2303(3) 0.0337(2) 1.000 0.0740(16) . .
C7 C Uani -0.1160(4) -0.2666(3) 0.0120(3) 1.000 0.0803(19) . .
C8 C Uani -0.1628(3) -0.2410(2) -0.0476(2) 1.000 0.0660(16) . .
C9 C Uani -0.1378(3) -0.1746(2) -0.0842(2) 1.000 0.0541(11) . .
C10 C Uani -0.2330(4) -0.2764(3) -0.0712(3) 1.000 0.088(2) . .
C11 C Uani -0.2743(4) -0.2482(3) -0.1272(3) 1.000 0.092(2) . .
C12 C Uani -0.2468(3) -0.1818(3) -0.1625(3) 1.000 0.0747(17) . .
C13 C Uani 0.0509(3) 0.0301(3) -0.1209(3) 1.000 0.0783(18) . .
C14 C Uani -0.2919(3) -0.1527(3) -0.2248(3) 1.000 0.093(2) . .
C15 C Uani 0.0256(2) -0.0862(2) -0.3220(2) 1.000 0.0597(12) . .
C16 C Uani 0.0811(3) -0.0974(3) -0.2687(3) 1.000 0.0780(19) . .
C17 C Uani 0.1621(3) -0.1126(4) -0.2845(4) 1.000 0.105(3) . .
C18 C Uani 0.1861(4) -0.1152(4) -0.3542(4) 1.000 0.105(3) . .
C19 C Uani 0.1300(4) -0.1055(3) -0.4083(3) 1.000 0.096(2) . .
C20 C Uani 0.0506(3) -0.0920(3) -0.3918(3) 1.000 0.0767(17) . .
C21 C Uani -0.1257(3) -0.1561(2) -0.3365(2) 1.000 0.0607(14) . .
C22 C Uani -0.1125(3) -0.2223(2) -0.2981(3) 1.000 0.0740(16) . .
C23 C Uani -0.1449(4) -0.2899(3) -0.3208(3) 1.000 0.090(2) . .
C24 C Uani -0.1905(4) -0.2931(3) -0.3808(4) 1.000 0.093(2) . .
C25 C Uani -0.2027(3) -0.2292(3) -0.4204(3) 1.000 0.086(2) . .
C26 C Uani -0.1700(3) -0.1603(3) -0.3988(2) 1.000 0.0717(17) . .
C27 C Uani -0.2887(2) 0.0785(3) -0.1290(2) 1.000 0.0650(14) . .
C28 C Uani -0.3187(3) 0.1510(4) -0.1133(3) 1.000 0.094(2) . .
C29 C Uani -0.3963(4) 0.1580(5) -0.0875(4) 1.000 0.121(3) . .
C30 C Uani -0.4449(4) 0.0966(7) -0.0788(3) 1.000 0.129(4) . .
C31 C Uani -0.4154(4) 0.0246(5) -0.0925(4) 1.000 0.119(3) . .
C32 C Uani -0.3373(3) 0.0168(4) -0.1170(3) 1.000 0.095(2) . .
C33 C Uani -0.1335(2) 0.1137(2) -0.0881(2) 1.000 0.0577(12) . .
C34 C Uani -0.1343(3) 0.0743(3) -0.0237(2) 1.000 0.0707(17) . .
C35 C Uani -0.0976(3) 0.1042(3) 0.0361(3) 1.000 0.087(2) . .
C36 C Uani -0.0591(4) 0.1730(4) 0.0319(3) 1.000 0.102(2) . .
C37 C Uani -0.0569(4) 0.2115(3) -0.0302(3) 1.000 0.094(2) . .
C38 C Uani -0.0945(3) 0.1836(3) -0.0899(3) 1.000 0.0727(17) . .
C39 C Uani -0.1195(3) 0.0046(2) -0.3597(2) 1.000 0.0577(12) . .
C40 C Uani -0.2038(3) 0.0101(2) -0.3560(2) 1.000 0.0640(16) . .
C41 C Uani -0.2478(3) 0.0647(3) -0.3919(3) 1.000 0.0770(16) . .
C42 C Uani -0.2060(5) 0.1023(3) -0.4455(3) 1.000 0.095(2) . .
C43 C Uani -0.1239(5) 0.0996(3) -0.4504(2) 1.000 0.088(2) . .
C44 C Uani -0.0775(3) 0.0579(2) -0.4009(2) 1.000 0.0657(14) . .
C45 C Uani 0.0071(3) 0.0860(3) -0.3840(3) 1.000 0.0803(17) . .
C46 C Uani 0.0050(3) 0.1691(3) -0.3544(3) 1.000 0.0767(17) . .
C47 C Uani -0.1748(3) 0.1337(2) -0.2363(2) 1.000 0.0550(12) . .
C48 C Uani -0.0947(3) 0.1438(2) -0.2567(2) 1.000 0.0563(12) . .
C49 C Uani -0.0721(3) 0.1871(2) -0.3144(2) 1.000 0.0667(14) . .
C50 C Uani -0.1310(4) 0.2344(2) -0.3434(2) 1.000 0.0787(16) . .
C51 C Uani -0.2106(4) 0.2240(3) -0.3248(3) 1.000 0.0817(19) . .
C52 C Uani -0.2351(3) 0.1669(2) -0.2790(2) 1.000 0.0670(16) . .
C53 C Uani -0.3182(3) 0.1322(3) -0.2905(3) 1.000 0.088(2) . .
C54 C Uani -0.3277(3) 0.0919(3) -0.3632(4) 1.000 0.099(2) . .
O1 O Uani 0.4963(3) 0.2794(4) -0.2099(3) 1.000 0.139(2) . .
O2 O Uani 0.4666(3) 0.2244(5) -0.3108(3) 1.000 0.163(3) . .
C55 C Uani 0.5728(12) 0.3891(12) -0.2018(9) 1.000 0.356(15) . .
C56 C Uani 0.5462(6) 0.3321(6) -0.2461(5) 1.000 0.148(4) . .
C57 C Uani 0.4607(4) 0.2258(5) -0.2488(5) 1.000 0.116(3) . .
C58 C Uani 0.4119(6) 0.1727(6) -0.2060(5) 1.000 0.165(4) . .
P3 P Uani 0.31349(10) -0.02357(8) -0.09607(10) 1.000 0.0921(5) . .
F1 F Uani 0.2718(8) -0.0968(3) -0.1055(6) 1.000 0.308(6) . .
F2 F Uani 0.3581(3) 0.0527(3) -0.0829(3) 1.000 0.178(3) . .
F3 F Uani 0.2473(3) 0.0262(4) -0.0530(5) 1.000 0.205(4) . .
F4 F Uani 0.2631(6) 0.0050(4) -0.1582(4) 1.000 0.238(4) . .
F5 F Uani 0.3713(9) -0.0770(7) -0.1248(6) 0.615(14) 0.212(6) . .
F7 F Uani 0.3739(10) -0.0459(5) -0.0404(10) 0.57(2) 0.204(8) . .
F6 F Uani 0.3083(14) -0.0558(6) -0.0204(7) 0.43(2) 0.157(7) . .
F8 F Uani 0.3724(11) -0.0058(7) -0.1665(6) 0.385(14) 0.159(7) . .
H2 H Uiso 0.11340 -0.03330 -0.00480 1.000 0.0940 calc R
H3 H Uiso 0.07450 -0.13790 0.05740 1.000 0.0950 calc R
H6 H Uiso -0.02070 -0.24820 0.07270 1.000 0.0890 calc R
H7 H Uiso -0.13240 -0.31010 0.03630 1.000 0.0970 calc R
H10 H Uiso -0.25170 -0.31990 -0.04820 1.000 0.1060 calc R
H11 H Uiso -0.32110 -0.27240 -0.14280 1.000 0.1110 calc R
H13A H Uiso 0.10510 0.02270 -0.13790 1.000 0.0940 calc R
H13B H Uiso 0.04920 0.07380 -0.09040 1.000 0.0940 calc R
H13C H Uiso 0.01520 0.03770 -0.16080 1.000 0.0940 calc R
H14A H Uiso -0.34620 -0.14040 -0.21070 1.000 0.1120 calc R
H14B H Uiso -0.29320 -0.19090 -0.26130 1.000 0.1120 calc R
H14C H Uiso -0.26560 -0.10800 -0.24280 1.000 0.1120 calc R
H16 H Uiso 0.06460 -0.09480 -0.22130 1.000 0.0940 calc R
H17 H Uiso 0.19920 -0.12090 -0.24810 1.000 0.1260 calc R
H18 H Uiso 0.24030 -0.12340 -0.36530 1.000 0.1260 calc R
H19 H Uiso 0.14620 -0.10830 -0.45570 1.000 0.1160 calc R
H20 H Uiso 0.01300 -0.08650 -0.42830 1.000 0.0920 calc R
H22 H Uiso -0.08160 -0.22090 -0.25670 1.000 0.0890 calc R
H23 H Uiso -0.13530 -0.33400 -0.29480 1.000 0.1080 calc R
H24 H Uiso -0.21350 -0.33890 -0.39490 1.000 0.1120 calc R
H25 H Uiso -0.23310 -0.23180 -0.46210 1.000 0.1040 calc R
H26 H Uiso -0.17780 -0.11700 -0.42640 1.000 0.0860 calc R
H28 H Uiso -0.28670 0.19380 -0.12020 1.000 0.1130 calc R
H29 H Uiso -0.41590 0.20600 -0.07570 1.000 0.1450 calc R
H30 H Uiso -0.49810 0.10300 -0.06370 1.000 0.1550 calc R
H31 H Uiso -0.44780 -0.01790 -0.08530 1.000 0.1430 calc R
H32 H Uiso -0.31700 -0.03160 -0.12570 1.000 0.1140 calc R
H34 H Uiso -0.15980 0.02730 -0.02100 1.000 0.0850 calc R
H35 H Uiso -0.09900 0.07780 0.07910 1.000 0.1050 calc R
H36 H Uiso -0.03430 0.19330 0.07220 1.000 0.1220 calc R
H37 H Uiso -0.02960 0.25760 -0.03270 1.000 0.1130 calc R
H38 H Uiso -0.09390 0.21170 -0.13200 1.000 0.0870 calc R
H40 H Uiso -0.23160 -0.02480 -0.32790 1.000 0.0770 calc R
H42 H Uiso -0.23490 0.13020 -0.47910 1.000 0.1140 calc R
H43 H Uiso -0.09790 0.12570 -0.48700 1.000 0.1060 calc R
H45A H Uiso 0.03990 0.08450 -0.42680 1.000 0.0960 calc R
H45B H Uiso 0.03180 0.05280 -0.34890 1.000 0.0960 calc R
H46A H Uiso 0.05070 0.17650 -0.32270 1.000 0.0920 calc R
H46B H Uiso 0.01070 0.20430 -0.39390 1.000 0.0920 calc R
H48 H Uiso -0.05440 0.12020 -0.23010 1.000 0.0680 calc R
H50 H Uiso -0.11660 0.27270 -0.37520 1.000 0.0940 calc R
H51 H Uiso -0.24940 0.25660 -0.34360 1.000 0.0980 calc R
H53A H Uiso -0.35860 0.17200 -0.28690 1.000 0.1060 calc R
H53B H Uiso -0.32860 0.09590 -0.25270 1.000 0.1060 calc R
H54A H Uiso -0.36390 0.04890 -0.35780 1.000 0.1180 calc R
H54B H Uiso -0.35200 0.12680 -0.39710 1.000 0.1180 calc R
H55A H Uiso 0.59750 0.36730 -0.16020 1.000 0.4250 calc R
H55B H Uiso 0.52780 0.42020 -0.18770 1.000 0.4250 calc R
H55C H Uiso 0.61180 0.41980 -0.22660 1.000 0.4250 calc R
H56A H Uiso 0.59250 0.30570 -0.26600 1.000 0.1780 calc R
H56B H Uiso 0.51600 0.35430 -0.28540 1.000 0.1780 calc R
H58A H Uiso 0.37060 0.20040 -0.18100 1.000 0.1980 calc R
H58B H Uiso 0.44610 0.14730 -0.17210 1.000 0.1980 calc R
H58C H Uiso 0.38720 0.13590 -0.23680 1.000 0.1980 calc R

loop_
_atom_type_symbol
_atom_type_description
_atom_type_scat_dispersion_real
_atom_type_scat_dispersion_imag
_atom_type_scat_source
P P 0.2955 0.4335 'International Tables Vol C Tables 4.2.6.8 and 6.1.1.4'
O O 0.0492 0.0322 'International Tables Vol C Tables 4.2.6.8 and 6.1.1.4'
N N 0.0311 0.0180 'International Tables Vol C Tables 4.2.6.8 and 6.1.1.4'
F F 0.0727 0.0534 'International Tables Vol C Tables 4.2.6.8 and 6.1.1.4'
Cu Cu -1.9646 0.5888 'International Tables Vol C Tables 4.2.6.8 and 6.1.1.4'
H H 0.0000 0.0000 'International Tables Vol C Tables 4.2.6.8 and 6.1.1.4'
C C 0.0181 0.0091 'International Tables Vol C Tables 4.2.6.8 and 6.1.1.4'

loop_
_geom_angle_atom_site_label_1
_geom_angle_atom_site_label_2
_geom_angle_atom_site_label_3
_geom_angle
_geom_angle_publ_flag
P1 Cu1 P2 115.58(4) yes
P1 Cu1 N1 117.99(9) yes
P1 Cu1 N2 112.01(10) yes
P2 Cu1 N1 109.47(9) yes
P2 Cu1 N2 116.86(10) yes
N1 Cu1 N2 80.28(13) yes
Cu1 P1 C15 122.49(13) yes
Cu1 P1 C21 110.58(13) yes
Cu1 P1 C39 111.39(13) yes
C15 P1 C21 99.23(19) yes
C15 P1 C39 108.34(19) yes
C21 P1 C39 102.43(18) yes
Cu1 P2 C27 124.87(17) yes
Cu1 P2 C33 108.85(12) yes
Cu1 P2 C47 113.16(13) yes
C27 P2 C33 97.17(17) yes
C27 P2 C47 106.1(2) yes
C33 P2 C47 103.77(17) yes
F3 P3 F4 80.4(4) yes
F3 P3 F5 170.4(6) yes
F3 P3 F7 104.2(7) yes
F3 P3 F6 72.6(7) yes
F3 P3 F8 133.4(5) yes
F4 P3 F5 107.0(6) yes
F4 P3 F7 171.2(7) yes
F4 P3 F6 143.5(9) yes
F4 P3 F8 69.6(7) yes
F1 P3 F8 110.0(6) yes
F2 P3 F3 76.9(3) yes
F2 P3 F4 95.5(4) yes
F2 P3 F5 108.0(6) yes
F2 P3 F7 78.4(4) yes
F2 P3 F6 101.5(6) yes
F2 P3 F8 71.7(5) yes
F1 P3 F6 76.1(7) yes
F1 P3 F4 86.6(5) yes
F1 P3 F2 177.7(5) yes
F1 P3 F3 102.6(5) yes
F1 P3 F5 72.2(7) yes
F1 P3 F7 99.6(6) yes
C56 O1 C57 117.4(7) yes
Cu1 N1 C5 111.8(2) yes
Cu1 N1 C1 130.4(3) yes
C1 N1 C5 117.8(3) yes
Cu1 N2 C9 111.5(3) yes
Cu1 N2 C12 129.4(3) yes
C9 N2 C12 119.0(4) yes
N1 C1 C13 118.4(4) yes
C2 C1 C13 119.3(4) no
N1 C1 C2 122.2(4) yes
C1 C2 C3 119.7(5) no
C2 C3 C4 119.8(5) no
C3 C4 C6 121.7(4) no
C5 C4 C6 120.8(4) no
C3 C4 C5 117.5(4) no
N1 C5 C9 117.7(3) yes
C4 C5 C9 119.5(4) no
N1 C5 C4 122.8(4) yes
C4 C6 C7 119.6(4) no
C6 C7 C8 122.1(5) no
C7 C8 C10 124.0(4) no
C9 C8 C10 117.4(4) no
C7 C8 C9 118.7(4) no
C5 C9 C8 119.4(4) no
N2 C9 C8 121.9(4) yes
N2 C9 C5 118.7(3) yes
C8 C10 C11 120.4(5) no
C10 C11 C12 120.3(6) no
N2 C12 C14 119.5(5) yes
N2 C12 C11 121.0(5) yes
C11 C12 C14 119.5(5) no
C16 C15 C20 118.8(4) no
P1 C15 C20 121.2(3) yes
P1 C15 C16 119.9(3) yes
C15 C16 C17 121.0(5) no
C16 C17 C18 119.2(6) no
C17 C18 C19 120.1(6) no
C18 C19 C20 119.9(6) no
C15 C20 C19 121.0(5) no
P1 C21 C26 125.2(3) yes
P1 C21 C22 116.3(3) yes
C22 C21 C26 118.5(4) no
C21 C22 C23 120.4(5) no
C22 C23 C24 120.7(5) no
C23 C24 C25 120.0(5) no
C24 C25 C26 120.3(5) no
C21 C26 C25 120.0(4) no
P2 C27 C32 120.8(4) yes
C28 C27 C32 118.7(4) no
P2 C27 C28 120.4(4) yes
C27 C28 C29 119.0(6) no
C28 C29 C30 121.5(8) no
C29 C30 C31 120.0(6) no
C30 C31 C32 119.0(7) no
C27 C32 C31 121.7(6) no
C34 C33 C38 117.8(4) no
P2 C33 C34 115.4(3) yes
P2 C33 C38 126.8(3) yes
C33 C34 C35 120.7(5) no
C34 C35 C36 119.7(5) no
C35 C36 C37 120.5(6) no
C36 C37 C38 120.8(5) no
C33 C38 C37 120.5(5) no
C40 C39 C44 118.4(4) no
P1 C39 C44 129.7(4) yes
P1 C39 C40 111.6(3) yes
C39 C40 C41 123.3(4) no
C40 C41 C54 120.7(5) no
C40 C41 C42 115.0(5) no
C42 C41 C54 123.0(5) no
C41 C42 C43 121.9(5) no
C42 C43 C44 121.1(5) no
C43 C44 C45 118.0(4) no
C39 C44 C43 116.3(5) no
C39 C44 C45 124.1(4) no
C44 C45 C46 111.0(4) no
C45 C46 C49 113.0(4) no
P2 C47 C48 112.6(3) yes
P2 C47 C52 129.1(4) yes
C48 C47 C52 117.8(4) no
C47 C48 C49 123.1(4) no
C48 C49 C50 116.7(4) no
C46 C49 C50 121.4(4) no
C46 C49 C48 120.2(4) no
C49 C50 C51 119.4(4) no
C50 C51 C52 122.4(5) no
C47 C52 C53 123.7(4) no
C51 C52 C53 118.0(4) no
C47 C52 C51 116.6(5) no
C52 C53 C54 113.7(4) no
C41 C54 C53 111.9(4) no
C3 C2 H2 120.00 no
C1 C2 H2 120.00 no
C2 C3 H3 120.00 no
C4 C3 H3 120.00 no
C7 C6 H6 120.00 no
C4 C6 H6 120.00 no
C6 C7 H7 119.00 no
C8 C7 H7 119.00 no
C11 C10 H10 120.00 no
C8 C10 H10 120.00 no
C10 C11 H11 120.00 no
C12 C11 H11 120.00 no
H13A C13 H13B 110.00 no
H13A C13 H13C 109.00 no
C1 C13 H13C 109.00 no
C1 C13 H13B 110.00 no
H13B C13 H13C 110.00 no
C1 C13 H13A 109.00 no
C12 C14 H14A 109.00 no
C12 C14 H14C 109.00 no
H14A C14 H14B 109.00 no
H14A C14 H14C 110.00 no
H14B C14 H14C 110.00 no
C12 C14 H14B 109.00 no
C17 C16 H16 120.00 no
C15 C16 H16 120.00 no
C16 C17 H17 120.00 no
C18 C17 H17 120.00 no
C19 C18 H18 120.00 no
C17 C18 H18 120.00 no
C20 C19 H19 120.00 no
C18 C19 H19 120.00 no
C19 C20 H20 120.00 no
C15 C20 H20 119.00 no
C23 C22 H22 120.00 no
C21 C22 H22 120.00 no
C24 C23 H23 120.00 no
C22 C23 H23 120.00 no
C23 C24 H24 120.00 no
C25 C24 H24 120.00 no
C24 C25 H25 120.00 no
C26 C25 H25 120.00 no
C25 C26 H26 120.00 no
C21 C26 H26 120.00 no
C27 C28 H28 121.00 no
C29 C28 H28 120.00 no
C30 C29 H29 119.00 no
C28 C29 H29 119.00 no
C31 C30 H30 120.00 no
C29 C30 H30 120.00 no
C30 C31 H31 121.00 no
C32 C31 H31 121.00 no
C31 C32 H32 119.00 no
C27 C32 H32 119.00 no
C33 C34 H34 120.00 no
C35 C34 H34 120.00 no
C36 C35 H35 120.00 no
C34 C35 H35 120.00 no
C37 C36 H36 120.00 no
C35 C36 H36 120.00 no
C38 C37 H37 119.00 no
C36 C37 H37 120.00 no
C33 C38 H38 120.00 no
C37 C38 H38 120.00 no
C41 C40 H40 118.00 no
C39 C40 H40 118.00 no
C43 C42 H42 119.00 no
C41 C42 H42 119.00 no
C44 C43 H43 119.00 no
C42 C43 H43 120.00 no
H45A C45 H45B 108.00 no
C44 C45 H45B 109.00 no
C44 C45 H45A 110.00 no
C46 C45 H45B 109.00 no
C46 C45 H45A 109.00 no
C49 C46 H46B 109.00 no
H46A C46 H46B 108.00 no
C49 C46 H46A 109.00 no
C45 C46 H46A 109.00 no
C45 C46 H46B 109.00 no
C47 C48 H48 119.00 no
C49 C48 H48 118.00 no
C51 C50 H50 120.00 no
C49 C50 H50 120.00 no
C52 C51 H51 119.00 no
C50 C51 H51 119.00 no
C52 C53 H53A 109.00 no
C54 C53 H53B 109.00 no
C52 C53 H53B 109.00 no
C54 C53 H53A 109.00 no
H53A C53 H53B 108.00 no
C53 C54 H54A 109.00 no
C41 C54 H54A 109.00 no
C53 C54 H54B 109.00 no
H54A C54 H54B 108.00 no
C41 C54 H54B 109.00 no
O1 C56 C55 112.1(10) yes
O2 C57 C58 125.1(8) yes
O1 C57 O2 121.6(8) yes
O1 C57 C58 113.2(8) yes
C56 C55 H55A 110.00 no
C56 C55 H55C 109.00 no
H55A C55 H55B 109.00 no
C56 C55 H55B 110.00 no
H55B C55 H55C 109.00 no
H55A C55 H55C 109.00 no
C55 C56 H56B 109.00 no
C55 C56 H56A 109.00 no
O1 C56 H56A 109.00 no
O1 C56 H56B 109.00 no
H56A C56 H56B 108.00 no
C57 C58 H58A 109.00 no
C57 C58 H58B 109.00 no
C57 C58 H58C 110.00 no
H58A C58 H58B 109.00 no
H58A C58 H58C 110.00 no
H58B C58 H58C 110.00 no

loop_
_geom_bond_atom_site_label_1
_geom_bond_atom_site_label_2
_geom_bond_distance
_geom_bond_publ_flag
Cu1 P1 2.3046(11) yes
Cu1 P2 2.3147(10) yes
Cu1 N1 2.116(3) yes
Cu1 N2 2.105(3) yes
P1 C15 1.830(3) yes
P1 C21 1.844(4) yes
P1 C39 1.828(4) yes
P2 C27 1.828(4) yes
P2 C33 1.835(4) yes
P2 C47 1.827(4) yes
P3 F8 1.669(14) yes
P3 F6 1.530(13) yes
P3 F3 1.617(7) yes
P3 F1 1.472(8) yes
P3 F2 1.551(5) yes
P3 F7 1.496(17) yes
P3 F4 1.517(8) yes
P3 F5 1.444(13) yes
O1 C57 1.329(11) yes
O1 C56 1.414(12) yes
O2 C57 1.166(11) yes
N1 C1 1.319(5) yes
N1 C5 1.370(5) yes
N2 C12 1.328(6) yes
N2 C9 1.371(5) yes
C1 C13 1.499(7) no
C1 C2 1.405(7) no
C2 C3 1.339(8) no
C3 C4 1.401(7) no
C4 C6 1.440(7) no
C4 C5 1.381(6) no
C5 C9 1.426(6) no
C6 C7 1.329(8) no
C7 C8 1.431(7) no
C8 C9 1.416(5) no
C8 C10 1.389(8) no
C10 C11 1.346(8) no
C11 C12 1.418(8) no
C12 C14 1.477(8) no
C15 C20 1.375(7) no
C15 C16 1.370(6) no
C16 C17 1.396(7) no
C17 C18 1.366(10) no
C18 C19 1.384(9) no
C19 C20 1.368(8) no
C21 C22 1.387(6) no
C21 C26 1.380(6) no
C22 C23 1.372(7) no
C23 C24 1.355(9) no
C24 C25 1.362(8) no
C25 C26 1.388(7) no
C27 C28 1.400(8) no
C27 C32 1.369(8) no
C28 C29 1.376(8) no
C29 C30 1.356(13) no
C30 C31 1.382(14) no
C31 C32 1.376(8) no
C33 C34 1.392(6) no
C33 C38 1.389(6) no
C34 C35 1.378(7) no
C35 C36 1.370(9) no
C36 C37 1.347(8) no
C37 C38 1.371(8) no
C39 C40 1.398(7) no
C39 C44 1.399(6) no
C40 C41 1.380(7) no
C41 C54 1.504(7) no
C41 C42 1.387(8) no
C42 C43 1.360(12) no
C43 C44 1.409(7) no
C44 C45 1.516(7) no
C45 C46 1.564(8) no
C46 C49 1.511(7) no
C47 C48 1.389(7) no
C47 C52 1.405(6) no
C48 C49 1.374(5) no
C49 C50 1.391(7) no
C50 C51 1.373(9) no
C51 C52 1.382(7) no
C52 C53 1.518(7) no
C53 C54 1.544(9) no
C2 H2 0.9300 no
C3 H3 0.9300 no
C6 H6 0.9300 no
C7 H7 0.9300 no
C10 H10 0.9300 no
C11 H11 0.9300 no
C13 H13B 0.9600 no
C13 H13C 0.9600 no
C13 H13A 0.9600 no
C14 H14C 0.9600 no
C14 H14B 0.9600 no
C14 H14A 0.9600 no
C16 H16 0.9300 no
C17 H17 0.9300 no
C18 H18 0.9300 no
C19 H19 0.9300 no
C20 H20 0.9300 no
C22 H22 0.9300 no
C23 H23 0.9300 no
C24 H24 0.9300 no
C25 H25 0.9300 no
C26 H26 0.9300 no
C28 H28 0.9300 no
C29 H29 0.9300 no
C30 H30 0.9300 no
C31 H31 0.9300 no
C32 H32 0.9300 no
C34 H34 0.9300 no
C35 H35 0.9300 no
C36 H36 0.9300 no
C37 H37 0.9300 no
C38 H38 0.9300 no
C40 H40 0.9300 no
C42 H42 0.9300 no
C43 H43 0.9300 no
C45 H45B 0.9700 no
C45 H45A 0.9700 no
C46 H46B 0.9700 no
C46 H46A 0.9700 no
C48 H48 0.9300 no
C50 H50 0.9300 no
C51 H51 0.9300 no
C53 H53B 0.9700 no
C53 H53A 0.9700 no
C54 H54A 0.9700 no
C54 H54B 0.9700 no
C55 C56 1.37(2) no
C57 C58 1.472(13) no
C55 H55B 0.9600 no
C55 H55C 0.9600 no
C55 H55A 0.9600 no
C56 H56A 0.9700 no
C56 H56B 0.9700 no
C58 H58B 0.9600 no
C58 H58C 0.9600 no
C58 H58A 0.9600 no

loop_
_geom_contact_atom_site_label_1
_geom_contact_atom_site_label_2
_geom_contact_distance
_geom_contact_site_symmetry_2
_geom_contact_publ_flag
Cu1 H13C 2.7900 . no
Cu1 H14C 2.7900 . no
P1 H45B 2.9800 . no
P2 H53B 2.9500 . no
F2 C58 3.251(11) . no
F2 C30 3.346(9) 1_655 no
F5 C56 3.204(16) 4_644 no
F7 C7 3.347(11) 3_545 no
F8 C58 3.293(16) . no
F8 C55 3.21(2) 4_644 no
F1 H51 2.7800 4_544 no
F1 H7 2.6200 3_545 no
F2 H19 2.5800 2_555 no
F2 H30 2.5600 1_655 no
F2 H58B 2.7700 . no
F3 H2 2.6100 . no
F3 H24 2.6300 4_554 no
F3 H13A 2.8400 . no
F4 H13A 2.6600 . no
F5 H56B 2.7900 4_644 no
F5 H55C 2.8000 4_644 no
F5 H7 2.5900 3_545 no
F6 H7 2.5700 3_545 no
F6 H10 2.7200 3_545 no
F7 H7 2.5400 3_545 no
F7 H45A 2.6500 2_555 no
F8 H55C 2.4100 4_644 no
F8 H58C 2.8300 . no
O2 C11 3.417(8) 4_554 no
O2 C6 3.224(7) 2_554 no
O1 H36 2.6700 3_555 no
O2 H11 2.5600 4_554 no
O2 H56A 2.6600 . no
O2 H56B 2.4700 . no
O2 H6 2.4000 2_554 no
N1 C9 2.393(5) . no
N1 C34 3.344(6) . no
N1 N2 2.721(4) . no
N2 C5 2.406(5) . no
N2 C22 3.420(6) . no
N2 N1 2.721(4) . no
N1 H16 2.9000 . no
C1 C34 3.455(6) . no
C6 O2 3.224(7) 2_555 no
C7 F7 3.347(11) 3_445 no
C8 C46 3.560(7) 4_544 no
C11 O2 3.417(8) 4_544 no
C12 C22 3.448(8) . no
C13 C16 3.599(8) . no
C13 C33 3.438(6) . no
C14 C22 3.489(7) . no
C14 C21 3.453(7) . no
C14 C57 3.549(9) 4_544 no
C15 C45 3.260(6) . no
C16 C13 3.599(8) . no
C20 C44 3.386(7) . no
C20 C45 3.217(7) . no
C21 C14 3.453(7) . no
C22 C14 3.489(7) . no
C22 N2 3.420(6) . no
C22 C12 3.448(8) . no
C26 C40 3.154(6) . no
C27 C53 3.207(7) . no
C28 C53 3.337(8) . no
C28 C52 3.410(7) . no
C30 F2 3.346(9) 1_455 no
C31 C43 3.505(9) 2_455 no
C33 C13 3.438(6) . no
C34 C1 3.455(6) . no
C34 N1 3.344(6) . no
C38 C48 3.203(7) . no
C39 C48 3.145(5) . no
C39 C47 3.368(5) . no
C39 C49 3.413(5) . no
C40 C47 3.161(5) . no
C40 C48 3.500(6) . no
C40 C52 3.157(5) . no
C40 C26 3.154(6) . no
C41 C47 3.381(7) . no
C41 C51 3.133(8) . no
C42 C51 3.116(8) . no
C42 C50 3.256(7) . no
C42 C52 3.355(7) . no
C43 C31 3.505(9) 2_454 no
C43 C51 3.519(8) . no
C43 C49 3.098(6) . no
C43 C50 3.108(6) . no
C44 C50 3.404(5) . no
C44 C20 3.386(7) . no
C44 C48 3.109(5) . no
C45 C20 3.217(7) . no
C45 C15 3.260(6) . no
C46 C8 3.560(7) 4_554 no
C47 C39 3.368(5) . no
C47 C40 3.161(5) . no
C47 C41 3.381(7) . no
C48 C39 3.145(5) . no
C48 C44 3.109(5) . no
C48 C38 3.203(7) . no
C48 C40 3.500(6) . no
C49 C39 3.413(5) . no
C49 C43 3.098(6) . no
C50 C43 3.108(6) . no
C50 C44 3.404(5) . no
C50 C42 3.256(7) . no
C51 C42 3.116(8) . no
C51 C41 3.133(8) . no
C51 C43 3.519(8) . no
C52 C28 3.410(7) . no
C52 C42 3.355(7) . no
C52 C40 3.157(5) . no
C53 C27 3.207(7) . no
C53 C28 3.337(8) . no
C55 F8 3.21(2) 4_654 no
C56 F5 3.204(16) 4_654 no
C57 C14 3.549(9) 4_554 no
C58 F2 3.251(11) . no
C58 F8 3.293(16) . no
C1 H16 2.9000 . no
C4 H46B 3.0400 4_544 no
C4 H54B 2.9300 2_455 no
C5 H46B 3.0700 4_544 no
C6 H46B 2.9300 4_544 no
C6 H54B 2.7600 2_455 no
C7 H46B 2.8600 4_544 no
C7 H54B 3.0400 2_455 no
C8 H42 2.8800 2_455 no
C8 H46B 2.9100 4_544 no
C9 H46B 3.0200 4_544 no
C9 H42 2.9900 2_455 no
C12 H32 2.9700 . no
C13 H16 2.9000 . no
C14 H32 2.8600 . no
C15 H45B 2.5000 . no
C20 H37 3.0200 4_544 no
C20 H45B 2.6900 . no
C21 H14C 3.0200 . no
C21 H40 2.9000 . no
C22 H46A 3.0600 4_544 no
C26 H40 2.9100 . no
C27 H34 3.0700 . no
C27 H53B 2.4300 . no
C28 H53B 2.7900 . no
C29 H58B 3.0500 1_455 no
C30 H20 3.0400 2_455 no
C30 H58B 2.6600 1_455 no
C32 H53B 2.9000 . no
C33 H13B 3.1000 . no
C33 H48 2.9700 . no
C33 H28 2.9600 . no
C38 H48 2.9300 . no
C38 H13B 3.0600 . no
C39 H20 3.0000 . no
C39 H26 2.6600 . no
C40 H26 2.6300 . no
C43 H46B 3.0800 . no
C44 H20 2.9900 . no
C47 H38 2.7400 . no
C47 H28 3.0400 . no
C48 H38 2.6200 . no
C51 H17 3.0600 4_554 no
C57 H11 3.0700 4_554 no
H2 F3 2.6100 . no
H3 H6 2.5100 . no
H6 H3 2.5100 . no
H6 O2 2.4000 2_555 no
H7 F6 2.5700 3_445 no
H7 F7 2.5400 3_445 no
H7 H10 2.5300 . no
H7 F5 2.5900 3_445 no
H7 F1 2.6200 3_445 no
H10 H7 2.5300 . no
H10 F6 2.7200 3_445 no
H11 O2 2.5600 4_544 no
H11 C57 3.0700 4_544 no
H13A F3 2.8400 . no
H13A F4 2.6600 . no
H13B C38 3.0600 . no
H13B C33 3.1000 . no
H13C Cu1 2.7900 . no
H13C H48 2.2600 . no
H14A H32 2.5400 . no
H14B H58A 2.5400 4_544 no
H14C Cu1 2.7900 . no
H14C H40 2.2400 . no
H14C C21 3.0200 . no
H16 C13 2.9000 . no
H16 C1 2.9000 . no
H16 N1 2.9000 . no
H17 C51 3.0600 4_544 no
H19 F2 2.5800 2_554 no
H20 C39 3.0000 . no
H20 C30 3.0400 2_454 no
H20 H30 2.5700 2_454 no
H20 C44 2.9900 . no
H22 H46A 2.3900 4_544 no
H24 F3 2.6300 4_544 no
H26 C40 2.6300 . no
H26 C39 2.6600 . no
H28 C47 3.0400 . no
H28 C33 2.9600 . no
H30 F2 2.5600 1_455 no
H30 H20 2.5700 2_455 no
H30 H58B 2.3600 1_455 no
H32 C14 2.8600 . no
H32 C12 2.9700 . no
H32 H14A 2.5400 . no
H34 C27 3.0700 . no
H35 H54A 2.6000 2_455 no
H36 O1 2.6700 3_455 no
H37 C20 3.0200 4_554 no
H38 C47 2.7400 . no
H38 H48 2.5300 . no
H38 C48 2.6200 . no
H40 H14C 2.2400 . no
H40 C21 2.9000 . no
H40 C26 2.9100 . no
H42 C8 2.8800 2_454 no
H42 C9 2.9900 2_454 no
H42 H54B 2.4700 . no
H45A F7 2.6500 2_554 no
H45B P1 2.9800 . no
H45B C15 2.5000 . no
H45B C20 2.6900 . no
H46A H22 2.3900 4_554 no
H46A C22 3.0600 4_554 no
H46B C43 3.0800 . no
H46B H50 2.4500 . no
H46B C9 3.0200 4_554 no
H46B C8 2.9100 4_554 no
H46B C5 3.0700 4_554 no
H46B C6 2.9300 4_554 no
H46B C4 3.0400 4_554 no
H46B C7 2.8600 4_554 no
H48 C38 2.9300 . no
H48 H38 2.5300 . no
H48 C33 2.9700 . no
H48 H13C 2.2600 . no
H50 H46B 2.4500 . no
H51 H53A 2.5700 . no
H51 F1 2.7800 4_554 no
H53A H51 2.5700 . no
H53A H56A 2.5200 1_455 no
H53B C27 2.4300 . no
H53B C28 2.7900 . no
H53B C32 2.9000 . no
H53B P2 2.9500 . no
H54A H35 2.6000 2_454 no
H54B C6 2.7600 2_454 no
H54B C7 3.0400 2_454 no
H54B H42 2.4700 . no
H54B C4 2.9300 2_454 no
H55C F5 2.8000 4_654 no
H55C F8 2.4100 4_654 no
H56A O2 2.6600 . no
H56A H53A 2.5200 1_655 no
H56B O2 2.4700 . no
H56B F5 2.7900 4_654 no
H58A H14B 2.5400 4_554 no
H58B C29 3.0500 1_655 no
H58B F2 2.7700 . no
H58B C30 2.6600 1_655 no
H58B H30 2.3600 1_655 no
H58C F8 2.8300 . no

loop_
_geom_hbond_atom_site_label_D
_geom_hbond_atom_site_label_H
_geom_hbond_atom_site_label_A
_geom_hbond_distance_DH
_geom_hbond_distance_HA
_geom_hbond_distance_DA
_geom_hbond_angle_DHA
_geom_hbond_site_symmetry_A
_geom_hbond_publ_flag
C6 H6 O2 0.9300 2.4000 3.224(7) 148.00 2_555 yes
C7 H7 F7 0.9300 2.5400 3.347(11) 145.00 3_445 yes
C11 H11 O2 0.9300 2.5600 3.417(8) 154.00 4_544 yes

loop_
_geom_torsion_atom_site_label_1
_geom_torsion_atom_site_label_2
_geom_torsion_atom_site_label_3
_geom_torsion_atom_site_label_4
_geom_torsion
_geom_torsion_publ_flag
P2 Cu1 P1 C15 119.93(14) no
N1 Cu1 P1 C15 -12.36(18) no
N2 Cu1 P1 C15 -102.86(17) no
P2 Cu1 P1 C21 -123.82(16) no
N1 Cu1 P1 C21 103.89(18) no
N2 Cu1 P1 C21 13.39(19) no
P2 Cu1 P1 C39 -10.61(17) no
N1 Cu1 P1 C39 -142.90(18) no
N2 Cu1 P1 C39 126.60(19) no
P1 Cu1 P2 C27 120.98(15) no
N1 Cu1 P2 C27 -102.87(18) no
N2 Cu1 P2 C27 -14.12(19) no
P1 Cu1 P2 C33 -125.53(13) no
N1 Cu1 P2 C33 10.62(16) no
N2 Cu1 P2 C33 99.38(16) no
P1 Cu1 P2 C47 -10.72(17) no
N1 Cu1 P2 C47 125.43(19) no
N2 Cu1 P2 C47 -145.81(19) no
P1 Cu1 N1 C1 70.8(4) no
P2 Cu1 N1 C1 -64.1(4) no
N2 Cu1 N1 C1 -179.3(4) no
P1 Cu1 N1 C5 -110.7(2) no
P2 Cu1 N1 C5 114.3(2) no
N2 Cu1 N1 C5 -0.9(2) no
P1 Cu1 N2 C9 116.2(3) no
P2 Cu1 N2 C9 -107.2(3) no
N1 Cu1 N2 C9 -0.2(3) no
P1 Cu1 N2 C12 -62.1(4) no
P2 Cu1 N2 C12 74.5(4) no
N1 Cu1 N2 C12 -178.5(4) no
C39 P1 C21 C26 5.9(5) no
C21 P1 C15 C20 63.2(4) no
C39 P1 C15 C20 -43.3(4) no
C21 P1 C39 C44 -123.6(4) no
Cu1 P1 C21 C22 -56.0(4) no
Cu1 P1 C39 C40 -54.8(3) no
C15 P1 C39 C40 167.7(3) no
C21 P1 C39 C40 63.5(3) no
Cu1 P1 C39 C44 118.2(3) no
C15 P1 C39 C44 -19.3(4) no
C21 P1 C15 C16 -113.7(4) no
C39 P1 C15 C16 139.8(4) no
Cu1 P1 C15 C16 8.0(4) no
C15 P1 C21 C26 -105.3(4) no
C15 P1 C21 C22 74.0(4) no
Cu1 P1 C15 C20 -175.1(3) no
Cu1 P1 C21 C26 124.7(4) no
C39 P1 C21 C22 -174.8(4) no
Cu1 P2 C47 C48 -53.4(3) no
C33 P2 C47 C52 -124.5(3) no
C27 P2 C47 C52 -22.7(4) no
Cu1 P2 C33 C38 119.8(4) no
Cu1 P2 C27 C32 -2.4(4) no
Cu1 P2 C47 C52 117.7(3) no
C47 P2 C33 C34 178.8(3) no
C27 P2 C47 C48 166.3(3) no
C33 P2 C27 C28 56.8(4) no
C47 P2 C27 C28 -49.8(4) no
C27 P2 C33 C38 -109.5(4) no
Cu1 P2 C33 C34 -60.5(3) no
C27 P2 C33 C34 70.2(3) no
C33 P2 C47 C48 64.5(3) no
Cu1 P2 C27 C28 175.8(3) no
C33 P2 C27 C32 -121.4(4) no
C47 P2 C27 C32 132.0(4) no
C47 P2 C33 C38 -0.9(4) no
C56 O1 C57 C58 178.5(8) no
C57 O1 C56 C55 173.7(11) no
C56 O1 C57 O2 -4.0(11) no
C5 N1 C1 C13 -179.2(4) no
C5 N1 C1 C2 -2.8(6) no
Cu1 N1 C1 C2 175.6(3) no
Cu1 N1 C1 C13 -0.9(6) no
Cu1 N1 C5 C4 -178.6(3) no
C1 N1 C5 C9 -179.5(4) no
C1 N1 C5 C4 0.0(6) no
Cu1 N1 C5 C9 1.8(4) no
Cu1 N2 C12 C14 -0.4(7) no
C12 N2 C9 C5 179.8(4) no
C12 N2 C9 C8 0.2(6) no
Cu1 N2 C9 C8 -178.3(3) no
C9 N2 C12 C11 0.1(7) no
Cu1 N2 C9 C5 1.2(4) no
C9 N2 C12 C14 -178.6(4) no
Cu1 N2 C12 C11 178.4(4) no
N1 C1 C2 C3 3.5(7) no
C13 C1 C2 C3 179.9(5) no
C1 C2 C3 C4 -1.3(8) no
C2 C3 C4 C5 -1.3(7) no
C2 C3 C4 C6 178.3(5) no
C3 C4 C6 C7 179.5(5) no
C3 C4 C5 N1 2.0(6) no
C6 C4 C5 C9 1.9(6) no
C3 C4 C5 C9 -178.5(4) no
C6 C4 C5 N1 -177.6(4) no
C5 C4 C6 C7 -0.9(7) no
C4 C5 C9 N2 178.3(4) no
C4 C5 C9 C8 -2.1(6) no
N1 C5 C9 C8 177.4(3) no
N1 C5 C9 N2 -2.1(5) no
C4 C6 C7 C8 0.1(8) no
C6 C7 C8 C10 -178.8(5) no
C6 C7 C8 C9 -0.3(8) no
C7 C8 C9 C5 1.3(6) no
C9 C8 C10 C11 0.6(7) no
C7 C8 C10 C11 179.1(5) no
C10 C8 C9 N2 -0.6(6) no
C7 C8 C9 N2 -179.2(4) no
C10 C8 C9 C5 179.9(4) no
C8 C10 C11 C12 -0.3(9) no
C10 C11 C12 C14 178.7(5) no
C10 C11 C12 N2 -0.1(8) no
C20 C15 C16 C17 1.6(7) no
P1 C15 C20 C19 -179.7(4) no
C16 C15 C20 C19 -2.8(7) no
P1 C15 C16 C17 178.5(4) no
C15 C16 C17 C18 0.9(9) no
C16 C17 C18 C19 -2.3(10) no
C17 C18 C19 C20 1.1(9) no
C18 C19 C20 C15 1.4(8) no
P1 C21 C22 C23 178.9(4) no
P1 C21 C26 C25 -178.4(4) no
C26 C21 C22 C23 -1.8(8) no
C22 C21 C26 C25 2.3(7) no
C21 C22 C23 C24 -0.3(9) no
C22 C23 C24 C25 1.9(10) no
C23 C24 C25 C26 -1.4(9) no
C24 C25 C26 C21 -0.8(8) no
P2 C27 C28 C29 -179.4(5) no
C28 C27 C32 C31 2.4(8) no
C32 C27 C28 C29 -1.1(8) no
P2 C27 C32 C31 -179.3(5) no
C27 C28 C29 C30 -1.8(10) no
C28 C29 C30 C31 3.3(10) no
C29 C30 C31 C32 -2.0(10) no
C30 C31 C32 C27 -0.9(10) no
P2 C33 C38 C37 -179.0(4) no
P2 C33 C34 C35 -179.6(4) no
C38 C33 C34 C35 0.2(7) no
C34 C33 C38 C37 1.3(7) no
C33 C34 C35 C36 -0.8(8) no
C34 C35 C36 C37 0.0(9) no
C35 C36 C37 C38 1.4(10) no
C36 C37 C38 C33 -2.1(9) no
C44 C39 C40 C41 1.1(6) no
P1 C39 C40 C41 175.0(4) no
C40 C39 C44 C43 -16.8(5) no
P1 C39 C44 C43 170.7(3) no
P1 C39 C44 C45 -24.4(6) no
C40 C39 C44 C45 148.2(4) no
C39 C40 C41 C54 -152.0(4) no
C39 C40 C41 C42 15.1(7) no
C40 C41 C42 C43 -15.8(8) no
C40 C41 C54 C53 63.7(6) no
C54 C41 C42 C43 151.0(5) no
C42 C41 C54 C53 -102.3(7) no
C41 C42 C43 C44 0.2(8) no
C42 C43 C44 C39 16.4(6) no
C42 C43 C44 C45 -149.5(5) no
C43 C44 C45 C46 58.3(6) no
C39 C44 C45 C46 -106.5(5) no
C44 C45 C46 C49 29.9(6) no
C45 C46 C49 C50 -107.3(5) no
C45 C46 C49 C48 57.3(6) no
P2 C47 C48 C49 175.0(3) no
C48 C47 C52 C51 -18.1(5) no
C48 C47 C52 C53 146.8(4) no
C52 C47 C48 C49 2.9(5) no
P2 C47 C52 C51 171.2(3) no
P2 C47 C52 C53 -23.9(6) no
C47 C48 C49 C46 -151.8(4) no
C47 C48 C49 C50 13.5(6) no
C46 C49 C50 C51 150.9(4) no
C48 C49 C50 C51 -14.2(6) no
C49 C50 C51 C52 -1.3(7) no
C50 C51 C52 C53 -148.0(5) no
C50 C51 C52 C47 17.8(7) no
C47 C52 C53 C54 -102.2(5) no
C51 C52 C53 C54 62.6(6) no
C52 C53 C54 C41 25.8(6) no
